data_9001027
loop_
_publ_author_name
'Takagi, S.'
'Mathew, M.'
'Brown, W. E.'

_publ_section_title
;
 Crystal structures of bobierrite and synthetic Mg3(PO4)2.8H2O
;
_journal_name_full 'American Mineralogist'
_journal_page_first 1229
_journal_page_last 1233
_journal_volume 71
_journal_year 1986
_chemical_formula_sum 'H16 Mg3 O16 P2'
_chemical_name_mineral Baricite
_space_group_IT_number 12
_symmetry_space_group_name_Hall '-C 2y'
_symmetry_space_group_name_H-M 'C 1 2/m 1'
_cell_angle_alpha 90
_cell_angle_beta 105.09
_cell_angle_gamma 90
_cell_formula_units_Z 2
_cell_length_a 10.034
_cell_length_b 13.407
_cell_length_c 4.657
_cell_volume 604.884
_database_code_amcsd 0001049
_exptl_crystal_density_diffrn 2.146
_cod_original_formula_sum 'Mg3 P2 O16'
_cod_database_code 9001027

loop_
_space_group_symop_operation_xyz
x,y,z
1/2+x,1/2+y,z
x,-y,z
1/2+x,1/2-y,z
-x,y,-z
1/2-x,1/2+y,-z
-x,-y,-z
1/2-x,1/2-y,-z

loop_
_atom_site_aniso_label
_atom_site_aniso_U_11
_atom_site_aniso_U_22
_atom_site_aniso_U_33
_atom_site_aniso_U_12
_atom_site_aniso_U_13
_atom_site_aniso_U_23
Mg1 0.00720 0.01010 0.00660 0.00000 0.00120 0.00000
Mg2 0.01010 0.00920 0.00840 0.00000 0.00300 0.00000
P 0.00780 0.01040 0.00710 0.00000 0.00260 0.00000
O1 0.00900 0.01730 0.00950 0.00000 0.00310 0.00000
O2 0.01130 0.01290 0.00860 0.00000 0.00260 0.00000
O3 0.01240 0.01250 0.01110 0.00050 0.00410 0.00080
OW1 0.01400 0.01960 0.01350 0.00070 0.00370 -0.00240
OW2 0.02500 0.01670 0.01470 0.00200 0.00420 0.00110

loop_
_atom_site_label
_atom_site_fract_x
_atom_site_fract_y
_atom_site_fract_z
_atom_site_type_symbol
_atom_site_attached_hydrogens
Mg1 0.00000 0.00000 0.00000 Mg 0
Mg2 0.00000 0.39054 0.00000 Mg 0
P 0.31452 0.00000 0.38430 P 0
O1 0.15750 0.00000 0.37090 O 0
O2 0.39470 0.00000 0.71440 O 0
O3 0.34550 0.09560 0.23030 O 0
OW1 0.40130 0.38660 0.19160 O 2
OW2 0.10100 0.27870 0.28020 O 2

loop_
_cod_changelog_entry_id
_cod_changelog_entry_author
_cod_changelog_entry_date
_cod_changelog_entry_text
1
;cod-tools version 3.8.0
Id: cif_guess_AMCSD_atom_types 9574 2023-05-10 09:00:05Z saulius
;
2023-05-10T18:46:58+03:00
;Derived atom types and hydrogen counts
from atom names that follow the AMCSD naming convention
(Wat == water, O-H == hydroxyl).
;
2 'Saulius Gra\<zulis' 2023-05-11T14:36:00+03:00
;Increasing attached hydrogen counts so that the calculated formula
matches the formula in the publication title. Updating the summary
formula.

Adding the Wikidata link.
;

loop_
_cod_related_entry_id
_cod_related_entry_database
_cod_related_entry_code
1 AMCSD 0001049
2 Wikidata Q808228
